data_7154419
loop_
_publ_author_name
'Franzoni, Ivan'
'Gu\'en\'ee, Laure'
'Mazet, Cl\'ement'

_publ_section_title
;
 A general Pd-catalyzed \a- and \g-benzylation of aldehydes for the
 formation of quaternary centers.
;
_journal_issue 22
_journal_name_full 'Organic &amp; biomolecular chemistry'
_journal_page_first 6338
_journal_page_last 6343
_journal_paper_doi 10.1039/c5ob00702j
_journal_volume 13
_journal_year 2015
_chemical_absolute_configuration ad
_chemical_formula_moiety 'C52 H41 P2 Pd, C F3 O3 S, C H2 Cl2'
_chemical_formula_sum 'C54 H43 Cl2 F3 O3 P2 Pd S'
_chemical_formula_weight 1068.18
_chemical_name_systematic
; 
 ? 
;
_space_group_IT_number 4
_symmetry_cell_setting monoclinic
_symmetry_space_group_name_Hall 'P 2yb'
_symmetry_space_group_name_H-M 'P 1 21 1'
_atom_sites_solution_hydrogens geom
_atom_sites_solution_primary direct
_atom_sites_solution_secondary difmap
_audit_creation_method SHELXL-97
_audit_update_record
;
2015-03-17 deposited with the CCDC.
2015-04-30 downloaded from the CCDC.
;
_cell_angle_alpha 90.00
_cell_angle_beta 99.508(3)
_cell_angle_gamma 90.00
_cell_formula_units_Z 2
_cell_length_a 10.9070(3)
_cell_length_b 20.1115(5)
_cell_length_c 11.0941(3)
_cell_measurement_reflns_used 10301
_cell_measurement_temperature 180.00(14)
_cell_measurement_theta_max 73.2100
_cell_measurement_theta_min 4.0370
_cell_volume 2400.13(11)
_computing_cell_refinement
;
CrysAlisPro, Agilent Technologies,
Version 1.171.36.28 (release 01-02-2013 CrysAlis171 .NET)
(compiled Feb  1 2013,16:14:44)
;
_computing_data_collection
;
CrysAlisPro, Agilent Technologies,
Version 1.171.36.28 (release 01-02-2013 CrysAlis171 .NET)
(compiled Feb  1 2013,16:14:44)
;
_computing_data_reduction
;
CrysAlisPro, Agilent Technologies,
Version 1.171.36.28 (release 01-02-2013 CrysAlis171 .NET)
(compiled Feb  1 2013,16:14:44)
;
_computing_molecular_graphics 'Ortep 3 (Farrugia, 1997)'
_computing_publication_material ShelX_Acta
_computing_structure_refinement 'SHELXL-97 (Sheldrick, 2008)'
_computing_structure_solution 'SIR97 (Altomare, 1999)'
_diffrn_ambient_temperature 180(2)
_diffrn_detector_area_resol_mean 10.4679
_diffrn_measured_fraction_theta_full 1.000
_diffrn_measured_fraction_theta_max 0.989
_diffrn_measurement_device_type 'SuperNova, Dual, Cu at zero, Atlas'
_diffrn_measurement_method '\w scans'
_diffrn_radiation_monochromator mirror
_diffrn_radiation_source 'SuperNova (Cu) X-ray Source'
_diffrn_radiation_type CuK\a
_diffrn_radiation_wavelength 1.54184
_diffrn_reflns_av_R_equivalents 0.0252
_diffrn_reflns_av_sigmaI/netI 0.0352
_diffrn_reflns_limit_h_max 13
_diffrn_reflns_limit_h_min -13
_diffrn_reflns_limit_k_max 24
_diffrn_reflns_limit_k_min -24
_diffrn_reflns_limit_l_max 8
_diffrn_reflns_limit_l_min -13
_diffrn_reflns_number 17699
_diffrn_reflns_theta_full 67.50
_diffrn_reflns_theta_max 73.62
_diffrn_reflns_theta_min 4.04
_exptl_absorpt_coefficient_mu 5.641
_exptl_absorpt_correction_T_max 0.918
_exptl_absorpt_correction_T_min 0.606
_exptl_absorpt_correction_type analytical
_exptl_absorpt_process_details
;
CrysAlisPro, Agilent Technologies,
Version 1.171.36.28 (release 01-02-2013 CrysAlis171 .NET)
(compiled Feb  1 2013,16:14:44)
Analytical numeric absorption correction using a multifaceted crystal
            model based on expressions derived by R.C. Clark & J.S. Reid.
(Clark, R. C. & Reid, J. S. (1995). Acta Cryst. A51, 887-897)
;
_exptl_crystal_colour yellow
_exptl_crystal_density_diffrn 1.478
_exptl_crystal_density_method 'not measured'
_exptl_crystal_description plate
_exptl_crystal_F_000 1088
_exptl_crystal_size_max 0.3239
_exptl_crystal_size_mid 0.1751
_exptl_crystal_size_min 0.0297
_refine_diff_density_max 2.178
_refine_diff_density_min -1.120
_refine_diff_density_rms 0.097
_refine_ls_abs_structure_details 'Flack H D (1983), Acta Cryst. A39, 876-881'
_refine_ls_abs_structure_Flack -0.003(10)
_refine_ls_extinction_method none
_refine_ls_goodness_of_fit_ref 1.059
_refine_ls_hydrogen_treatment constr
_refine_ls_matrix_type full
_refine_ls_number_parameters 571
_refine_ls_number_reflns 9439
_refine_ls_number_restraints 1
_refine_ls_restrained_S_all 1.059
_refine_ls_R_factor_all 0.0630
_refine_ls_R_factor_gt 0.0605
_refine_ls_shift/su_max 0.000
_refine_ls_shift/su_mean 0.000
_refine_ls_structure_factor_coef Fsqd
_refine_ls_weighting_details 'calc w=1/[\s^2^(Fo^2^)+(0.0930P)^2^+3.9440P] where P=(Fo^2^+2Fc^2^)/3'
_refine_ls_weighting_scheme calc
_refine_ls_wR_factor_gt 0.1619
_refine_ls_wR_factor_ref 0.1652
_reflns_number_gt 9041
_reflns_number_total 9439
_reflns_threshold_expression >2sigma(I)
_cod_data_source_file c5ob00702j2.cif
_cod_data_source_block compound10
_cod_depositor_comments 'Adding full bibliography for 7154419.cif.'
_cod_original_cell_volume 2400.12(11)
_cod_database_code 7154419

loop_
_symmetry_equiv_pos_as_xyz
'x, y, z'
'-x, y+1/2, -z'

loop_
_atom_site_label
_atom_site_type_symbol
_atom_site_fract_x
_atom_site_fract_y
_atom_site_fract_z
_atom_site_U_iso_or_equiv
_atom_site_adp_type
_atom_site_occupancy
_atom_site_symmetry_multiplicity
_atom_site_calc_flag
_atom_site_refinement_flags
_atom_site_disorder_assembly
_atom_site_disorder_group
Pd1 Pd 0.08310(4) 0.468150(18) 0.79195(4) 0.04660(13) Uani 1 1 d . . .
P1 P 0.14048(16) 0.36046(8) 0.74124(14) 0.0426(3) Uani 1 1 d . . .
P2 P -0.01882(14) 0.43625(7) 0.94425(12) 0.0404(3) Uani 1 1 d . . .
C1 C 0.0519(9) 0.5702(3) 0.8256(9) 0.070(2) Uani 1 1 d . . .
H1A H -0.0321 0.5873 0.7925 0.084 Uiso 1 1 calc R . .
H1B H 0.0825 0.5859 0.9098 0.084 Uiso 1 1 calc R . .
C2 C 0.1413(9) 0.5719(4) 0.7425(9) 0.064(2) Uani 1 1 d . . .
C3 C 0.1031(10) 0.5447(4) 0.6256(8) 0.072(2) Uani 1 1 d . . .
H3 H 0.0202 0.5291 0.6040 0.086 Uiso 1 1 calc R . .
C4 C 0.1820(13) 0.5403(5) 0.5419(10) 0.094(3) Uani 1 1 d . . .
H4 H 0.1528 0.5216 0.4638 0.113 Uiso 1 1 calc R . .
C5 C 0.2989(13) 0.5616(6) 0.5679(11) 0.094(3) Uani 1 1 d . . .
H5 H 0.3532 0.5579 0.5095 0.113 Uiso 1 1 calc R . .
C6 C 0.3410(11) 0.5899(5) 0.6838(12) 0.090(3) Uani 1 1 d . . .
H6 H 0.4231 0.6071 0.7013 0.108 Uiso 1 1 calc R . .
C7 C 0.2688(10) 0.5931(5) 0.7690(12) 0.088(3) Uani 1 1 d . . .
C8 C 0.3079(17) 0.6247(7) 0.8875(16) 0.140(6) Uani 1 1 d . . .
H8A H 0.2368 0.6473 0.9129 0.210 Uiso 1 1 calc R . .
H8B H 0.3735 0.6572 0.8810 0.210 Uiso 1 1 calc R . .
H8C H 0.3399 0.5908 0.9481 0.210 Uiso 1 1 calc R . .
C9 C 0.1833(6) 0.3119(3) 0.8836(5) 0.0422(12) Uani 1 1 d . . .
C10 C 0.3104(6) 0.3032(3) 0.9300(6) 0.0493(14) Uani 1 1 d . . .
H10 H 0.3710 0.3159 0.8819 0.059 Uiso 1 1 calc R . .
C11 C 0.3471(7) 0.2768(3) 1.0431(7) 0.0578(17) Uani 1 1 d . . .
H11 H 0.4334 0.2717 1.0731 0.069 Uiso 1 1 calc R . .
C12 C 0.2598(7) 0.2569(3) 1.1170(6) 0.0516(15) Uani 1 1 d . . .
C13 C 0.2988(9) 0.2303(4) 1.2352(7) 0.066(2) Uani 1 1 d . . .
H13 H 0.3850 0.2260 1.2659 0.079 Uiso 1 1 calc R . .
C14 C 0.2134(9) 0.2108(4) 1.3060(6) 0.067(2) Uani 1 1 d . . .
H14 H 0.2401 0.1933 1.3855 0.080 Uiso 1 1 calc R . .
C15 C 0.0860(9) 0.2169(4) 1.2594(6) 0.066(2) Uani 1 1 d . . .
H15 H 0.0260 0.2042 1.3081 0.080 Uiso 1 1 calc R . .
C16 C 0.0485(8) 0.2411(4) 1.1444(6) 0.0552(17) Uani 1 1 d . . .
H16 H -0.0379 0.2439 1.1135 0.066 Uiso 1 1 calc R . .
C17 C 0.1347(7) 0.2621(3) 1.0698(5) 0.0493(14) Uani 1 1 d . . .
C18 C 0.0942(6) 0.2912(3) 0.9514(5) 0.0428(12) Uani 1 1 d . . .
C19 C -0.0423(6) 0.2978(3) 0.9065(5) 0.0422(12) Uani 1 1 d . . .
C20 C -0.1111(6) 0.2388(3) 0.8661(5) 0.0480(13) Uani 1 1 d . . .
C21 C -0.0576(8) 0.1755(4) 0.8613(7) 0.0561(17) Uani 1 1 d . . .
H21 H 0.0289 0.1703 0.8901 0.067 Uiso 1 1 calc R . .
C22 C -0.1248(9) 0.1218(3) 0.8173(7) 0.066(2) Uani 1 1 d . . .
H22 H -0.0844 0.0801 0.8151 0.080 Uiso 1 1 calc R . .
C23 C -0.2525(8) 0.1265(4) 0.7747(7) 0.068(2) Uani 1 1 d . . .
H23 H -0.2988 0.0883 0.7440 0.082 Uiso 1 1 calc R . .
C24 C -0.3100(8) 0.1874(4) 0.7782(8) 0.066(2) Uani 1 1 d . . .
H24 H -0.3968 0.1910 0.7494 0.080 Uiso 1 1 calc R . .
C25 C -0.2425(6) 0.2447(3) 0.8237(6) 0.0516(14) Uani 1 1 d . . .
C26 C -0.2991(6) 0.3058(4) 0.8272(6) 0.0547(15) Uani 1 1 d . . .
H26 H -0.3861 0.3092 0.7997 0.066 Uiso 1 1 calc R . .
C27 C -0.2346(7) 0.3612(3) 0.8688(6) 0.0516(14) Uani 1 1 d . . .
H27 H -0.2768 0.4023 0.8726 0.062 Uiso 1 1 calc R . .
C28 C -0.1030(6) 0.3577(3) 0.9070(5) 0.0424(12) Uani 1 1 d . . .
C29 C -0.1378(6) 0.4966(3) 0.9703(6) 0.0489(13) Uani 1 1 d . . .
C30 C -0.1481(7) 0.5214(3) 1.0841(7) 0.0536(15) Uani 1 1 d . . .
H30 H -0.0967 0.5042 1.1547 0.064 Uiso 1 1 calc R . .
C31 C -0.2328(8) 0.5712(4) 1.0961(8) 0.067(2) Uani 1 1 d . . .
H31 H -0.2360 0.5895 1.1744 0.081 Uiso 1 1 calc R . .
C32 C -0.3124(9) 0.5943(4) 0.9953(11) 0.081(3) Uani 1 1 d . . .
H32 H -0.3736 0.6267 1.0048 0.097 Uiso 1 1 calc R . .
C33 C -0.3027(9) 0.5700(5) 0.8792(10) 0.076(2) Uani 1 1 d . . .
H33 H -0.3560 0.5867 0.8094 0.092 Uiso 1 1 calc R . .
C34 C -0.2165(7) 0.5221(4) 0.8659(7) 0.0553(15) Uani 1 1 d . . .
H34 H -0.2095 0.5060 0.7868 0.066 Uiso 1 1 calc R . .
C35 C 0.0796(6) 0.4257(3) 1.0915(6) 0.0473(13) Uani 1 1 d . . .
C36 C 0.0345(7) 0.3982(3) 1.1916(6) 0.0557(15) Uani 1 1 d . . .
H36 H -0.0489 0.3829 1.1822 0.067 Uiso 1 1 calc R . .
C37 C 0.1096(9) 0.3931(4) 1.3025(6) 0.0637(19) Uani 1 1 d . . .
H37 H 0.0782 0.3745 1.3699 0.076 Uiso 1 1 calc R . .
C38 C 0.2315(8) 0.4150(4) 1.3170(7) 0.070(2) Uani 1 1 d . . .
H38 H 0.2836 0.4107 1.3941 0.084 Uiso 1 1 calc R . .
C39 C 0.2775(7) 0.4429(4) 1.2212(7) 0.0622(18) Uani 1 1 d . . .
H39 H 0.3608 0.4586 1.2328 0.075 Uiso 1 1 calc R . .
C40 C 0.2027(6) 0.4485(3) 1.1057(6) 0.0507(14) Uani 1 1 d . . .
H40 H 0.2348 0.4673 1.0388 0.061 Uiso 1 1 calc R . .
C41 C 0.0246(6) 0.3135(3) 0.6383(5) 0.0464(13) Uani 1 1 d . . .
C42 C -0.0732(6) 0.3496(4) 0.5718(5) 0.0538(15) Uani 1 1 d . . .
H42 H -0.0786 0.3964 0.5816 0.065 Uiso 1 1 calc R . .
C43 C -0.1615(7) 0.3158(5) 0.4919(8) 0.072(2) Uani 1 1 d . . .
H43 H -0.2287 0.3396 0.4458 0.086 Uiso 1 1 calc R . .
C44 C -0.1537(9) 0.2477(5) 0.4778(7) 0.077(2) Uani 1 1 d . . .
H44 H -0.2148 0.2251 0.4215 0.092 Uiso 1 1 calc R . .
C45 C -0.0592(9) 0.2131(5) 0.5440(7) 0.071(2) Uani 1 1 d . . .
H45 H -0.0547 0.1664 0.5337 0.085 Uiso 1 1 calc R . .
C46 C 0.0317(8) 0.2453(4) 0.6271(6) 0.0597(17) Uani 1 1 d . . .
H46 H 0.0969 0.2209 0.6748 0.072 Uiso 1 1 calc R . .
C47 C 0.2821(6) 0.3597(3) 0.6727(6) 0.0495(14) Uani 1 1 d . . .
C48 C 0.3128(8) 0.3076(5) 0.6000(7) 0.0665(19) Uani 1 1 d . . .
H48 H 0.2580 0.2709 0.5822 0.080 Uiso 1 1 calc R . .
C49 C 0.4223(8) 0.3095(6) 0.5544(8) 0.083(3) Uani 1 1 d . . .
H49 H 0.4438 0.2734 0.5068 0.099 Uiso 1 1 calc R . .
C50 C 0.5022(8) 0.3638(6) 0.5768(8) 0.078(3) Uani 1 1 d . . .
H50 H 0.5774 0.3650 0.5442 0.094 Uiso 1 1 calc R . .
C51 C 0.4716(8) 0.4143(5) 0.6452(8) 0.071(2) Uani 1 1 d . . .
H51 H 0.5256 0.4515 0.6610 0.085 Uiso 1 1 calc R . .
C52 C 0.3621(7) 0.4128(4) 0.6930(7) 0.0581(16) Uani 1 1 d . . .
H52 H 0.3419 0.4492 0.7407 0.070 Uiso 1 1 calc R . .
Cl1 Cl 0.5390(3) 0.43184(14) 0.0401(3) 0.0931(7) Uani 1 1 d . . .
Cl2 Cl 0.6840(3) 0.32154(18) 0.1653(3) 0.1013(8) Uani 1 1 d . . .
C54 C 0.6089(19) 0.3972(9) 0.1774(14) 0.144(6) Uani 1 1 d . . .
H54A H 0.5445 0.3907 0.2296 0.172 Uiso 1 1 calc R . .
H54B H 0.6702 0.4293 0.2194 0.172 Uiso 1 1 calc R . .
F1 F 0.5751(7) 0.5826(6) 0.2917(8) 0.141(2) Uani 1 1 d . . .
F2 F 0.5710(8) 0.6105(6) 0.4855(9) 0.141(2) Uani 1 1 d . . .
O1 O 0.7688(11) 0.5244(6) 0.5787(11) 0.140(2) Uiso 1 1 d . . .
O2 O 0.7896(11) 0.4965(6) 0.3692(11) 0.140(2) Uiso 1 1 d . . .
S1A S 0.7624(4) 0.5359(2) 0.4556(3) 0.0694(7) Uiso 0.630(5) 1 d P A 1
O3A O 0.8279(18) 0.5976(10) 0.4334(18) 0.140(2) Uiso 0.630(5) 1 d P A 1
C53A C 0.6133(12) 0.5714(7) 0.4149(13) 0.062(3) Uiso 0.630(5) 1 d P A 1
F3A F 0.5247(13) 0.5178(9) 0.4149(14) 0.141(2) Uani 0.630(5) 1 d P A 1
S1B S 0.7160(7) 0.5135(4) 0.4561(6) 0.0694(7) Uiso 0.370(5) 1 d P A 2
O3B O 0.615(3) 0.469(2) 0.432(3) 0.140(2) Uiso 0.370(5) 1 d P A 2
C53B C 0.636(2) 0.5980(13) 0.401(2) 0.062(3) Uiso 0.370(5) 1 d P A 2
F3B F 0.709(2) 0.6411(15) 0.384(2) 0.141(2) Uani 0.370(5) 1 d P A 2

loop_
_atom_site_aniso_label
_atom_site_aniso_U_11
_atom_site_aniso_U_22
_atom_site_aniso_U_33
_atom_site_aniso_U_23
_atom_site_aniso_U_13
_atom_site_aniso_U_12
Pd1 0.0527(2) 0.03760(19) 0.0490(2) 0.0050(2) 0.00709(15) 0.0017(2)
P1 0.0488(8) 0.0421(8) 0.0354(7) 0.0013(6) 0.0028(6) 0.0036(7)
P2 0.0484(7) 0.0374(6) 0.0348(6) 0.0016(5) 0.0053(5) 0.0001(6)
C1 0.094(6) 0.035(3) 0.086(5) 0.001(3) 0.030(5) 0.010(3)
C2 0.076(5) 0.029(3) 0.086(6) 0.020(3) 0.013(4) 0.000(3)
C3 0.100(6) 0.056(4) 0.063(4) 0.022(3) 0.022(4) 0.019(4)
C4 0.136(10) 0.078(6) 0.080(6) 0.030(5) 0.051(7) 0.019(6)
C5 0.118(9) 0.088(7) 0.089(7) 0.026(6) 0.050(7) 0.023(6)
C6 0.080(6) 0.075(6) 0.116(9) 0.020(6) 0.020(6) -0.005(5)
C7 0.078(6) 0.057(5) 0.130(9) 0.018(5) 0.021(6) -0.012(4)
C8 0.172(15) 0.079(8) 0.167(15) -0.035(9) 0.022(12) -0.059(9)
C9 0.052(3) 0.033(2) 0.037(3) -0.003(2) -0.007(2) -0.001(2)
C10 0.045(3) 0.041(3) 0.055(3) -0.002(3) -0.010(3) 0.003(2)
C11 0.059(4) 0.045(3) 0.061(4) 0.001(3) -0.017(3) 0.011(3)
C12 0.068(4) 0.033(3) 0.047(3) -0.003(2) -0.012(3) 0.004(3)
C13 0.089(6) 0.049(4) 0.049(4) -0.004(3) -0.024(4) 0.016(4)
C14 0.104(6) 0.051(4) 0.038(3) 0.001(3) -0.009(4) 0.005(4)
C15 0.112(7) 0.052(4) 0.032(3) 0.001(3) 0.003(3) -0.010(4)
C16 0.079(5) 0.048(4) 0.036(3) -0.001(3) 0.001(3) -0.010(3)
C17 0.074(4) 0.038(3) 0.034(3) -0.005(2) 0.001(3) 0.005(3)
C18 0.055(3) 0.030(2) 0.039(3) -0.002(2) -0.003(2) 0.001(2)
C19 0.054(3) 0.041(3) 0.029(2) 0.004(2) 0.001(2) -0.006(2)
C20 0.061(4) 0.046(3) 0.035(3) 0.005(2) 0.000(2) -0.006(3)
C21 0.068(4) 0.044(3) 0.050(4) 0.000(3) -0.009(3) 0.000(3)
C22 0.097(6) 0.035(3) 0.059(4) 0.007(3) -0.010(4) -0.005(3)
C23 0.082(5) 0.045(4) 0.065(4) 0.003(3) -0.026(4) -0.016(3)
C24 0.064(4) 0.057(4) 0.069(5) 0.004(4) -0.018(4) -0.014(3)
C25 0.058(4) 0.053(4) 0.040(3) 0.008(3) -0.002(3) -0.008(3)
C26 0.047(3) 0.061(4) 0.051(3) 0.009(3) -0.009(3) -0.006(3)
C27 0.055(4) 0.046(3) 0.050(3) -0.003(3) -0.003(3) 0.007(3)
C28 0.049(3) 0.047(3) 0.030(2) 0.001(2) 0.000(2) -0.001(2)
C29 0.051(3) 0.040(3) 0.055(3) 0.006(3) 0.007(3) -0.003(3)
C30 0.060(4) 0.045(3) 0.060(4) -0.002(3) 0.024(3) -0.003(3)
C31 0.087(5) 0.049(4) 0.075(5) -0.003(3) 0.041(4) 0.002(4)
C32 0.076(5) 0.050(4) 0.123(8) 0.019(5) 0.033(5) 0.021(4)
C33 0.065(5) 0.063(5) 0.099(7) 0.032(5) 0.009(5) 0.006(4)
C34 0.056(4) 0.048(3) 0.061(4) 0.012(3) 0.011(3) 0.006(3)
C35 0.060(3) 0.034(3) 0.046(3) -0.009(2) 0.001(3) 0.008(2)
C36 0.072(4) 0.051(3) 0.044(3) -0.001(3) 0.011(3) -0.003(3)
C37 0.091(5) 0.062(4) 0.036(3) 0.005(3) 0.003(3) 0.006(4)
C38 0.077(5) 0.077(5) 0.048(4) -0.015(3) -0.009(3) 0.021(4)
C39 0.053(3) 0.062(4) 0.065(4) -0.021(3) -0.007(3) 0.010(3)
C40 0.049(3) 0.044(3) 0.057(3) -0.015(2) 0.001(3) 0.008(2)
C41 0.059(3) 0.048(3) 0.033(3) -0.003(2) 0.010(2) -0.002(3)
C42 0.058(4) 0.071(4) 0.033(3) -0.001(3) 0.009(3) 0.006(3)
C43 0.051(4) 0.103(7) 0.059(4) -0.002(4) -0.001(3) -0.002(4)
C44 0.073(5) 0.101(7) 0.050(4) -0.021(4) -0.009(4) -0.016(5)
C45 0.093(6) 0.071(5) 0.050(4) -0.019(4) 0.015(4) -0.019(4)
C46 0.082(5) 0.055(4) 0.039(3) -0.003(3) 0.002(3) -0.003(3)
C47 0.048(3) 0.051(3) 0.048(3) 0.003(3) 0.003(3) 0.003(3)
C48 0.063(4) 0.075(5) 0.060(4) -0.017(4) 0.009(3) 0.008(4)
C49 0.063(5) 0.127(8) 0.057(4) -0.025(5) 0.006(4) 0.024(5)
C50 0.058(4) 0.122(8) 0.057(4) 0.017(5) 0.014(3) 0.023(5)
C51 0.056(4) 0.085(5) 0.069(5) 0.018(4) 0.004(3) -0.006(4)
C52 0.060(4) 0.058(4) 0.057(4) 0.013(3) 0.012(3) 0.008(3)
Cl1 0.0869(15) 0.0848(15) 0.1131(19) -0.0056(14) 0.0321(14) -0.0155(13)
Cl2 0.0824(15) 0.128(2) 0.0859(16) -0.0133(15) -0.0091(12) -0.0061(15)
C54 0.166(15) 0.152(14) 0.105(10) -0.053(10) -0.002(10) 0.005(12)
F1 0.104(3) 0.186(6) 0.137(4) -0.017(4) 0.034(3) 0.026(3)
F2 0.104(3) 0.186(6) 0.137(4) -0.017(4) 0.034(3) 0.026(3)
F3A 0.104(3) 0.186(6) 0.137(4) -0.017(4) 0.034(3) 0.026(3)
F3B 0.104(3) 0.186(6) 0.137(4) -0.017(4) 0.034(3) 0.026(3)

loop_
_atom_type_symbol
_atom_type_description
_atom_type_scat_dispersion_real
_atom_type_scat_dispersion_imag
_atom_type_scat_source
C C 0.0181 0.0091 'International Tables Vol C Tables 4.2.6.8 and 6.1.1.4'
H H 0.0000 0.0000 'International Tables Vol C Tables 4.2.6.8 and 6.1.1.4'
Cl Cl 0.3639 0.7018 'International Tables Vol C Tables 4.2.6.8 and 6.1.1.4'
F F 0.0727 0.0534 'International Tables Vol C Tables 4.2.6.8 and 6.1.1.4'
O O 0.0492 0.0322 'International Tables Vol C Tables 4.2.6.8 and 6.1.1.4'
P P 0.2955 0.4335 'International Tables Vol C Tables 4.2.6.8 and 6.1.1.4'
Pd Pd 0.1215 3.9337 'International Tables Vol C Tables 4.2.6.8 and 6.1.1.4'
S S 0.3331 0.5567 'International Tables Vol C Tables 4.2.6.8 and 6.1.1.4'

loop_
_geom_angle_atom_site_label_1
_geom_angle_atom_site_label_2
_geom_angle_atom_site_label_3
_geom_angle
C1 Pd1 P2 91.7(2)
C1 Pd1 C2 38.3(4)
P2 Pd1 C2 129.2(3)
C1 Pd1 P1 172.0(2)
P2 Pd1 P1 95.77(6)
C2 Pd1 P1 133.8(2)
C1 Pd1 C3 63.9(3)
P2 Pd1 C3 149.3(2)
C2 Pd1 C3 34.4(3)
P1 Pd1 C3 109.9(2)
C41 P1 C47 106.3(3)
C41 P1 C9 108.2(3)
C47 P1 C9 103.8(3)
C41 P1 Pd1 116.3(2)
C47 P1 Pd1 112.6(2)
C9 P1 Pd1 108.80(19)
C35 P2 C29 105.3(3)
C35 P2 C28 107.5(3)
C29 P2 C28 105.3(3)
C35 P2 Pd1 114.5(2)
C29 P2 Pd1 112.2(2)
C28 P2 Pd1 111.34(19)
C2 C1 Pd1 76.5(4)
C2 C1 H1A 115.8
Pd1 C1 H1A 115.8
C2 C1 H1B 115.8
Pd1 C1 H1B 115.8
H1A C1 H1B 112.8
C3 C2 C7 115.7(10)
C3 C2 C1 116.7(9)
C7 C2 C1 127.3(10)
C3 C2 Pd1 79.3(5)
C7 C2 Pd1 121.5(6)
C1 C2 Pd1 65.2(4)
C4 C3 C2 121.8(11)
C4 C3 Pd1 128.0(6)
C2 C3 Pd1 66.3(4)
C4 C3 H3 119.1
C2 C3 H3 119.1
Pd1 C3 H3 77.3
C5 C4 C3 121.2(12)
C5 C4 H4 119.4
C3 C4 H4 119.4
C4 C5 C6 118.9(10)
C4 C5 H5 120.6
C6 C5 H5 120.6
C7 C6 C5 121.7(12)
C7 C6 H6 119.1
C5 C6 H6 119.1
C6 C7 C2 120.5(12)
C6 C7 C8 122.8(12)
C2 C7 C8 116.3(12)
C7 C8 H8A 109.5
C7 C8 H8B 109.5
H8A C8 H8B 109.5
C7 C8 H8C 109.5
H8A C8 H8C 109.5
H8B C8 H8C 109.5
C18 C9 C10 120.0(6)
C18 C9 P1 121.4(4)
C10 C9 P1 118.1(5)
C11 C10 C9 120.5(7)
C11 C10 H10 119.8
C9 C10 H10 119.8
C10 C11 C12 121.5(6)
C10 C11 H11 119.3
C12 C11 H11 119.3
C17 C12 C11 118.4(6)
C17 C12 C13 120.5(8)
C11 C12 C13 121.1(7)
C14 C13 C12 120.7(8)
C14 C13 H13 119.7
C12 C13 H13 119.7
C13 C14 C15 119.2(6)
C13 C14 H14 120.4
C15 C14 H14 120.4
C16 C15 C14 120.1(8)
C16 C15 H15 120.0
C14 C15 H15 120.0
C15 C16 C17 121.8(8)
C15 C16 H16 119.1
C17 C16 H16 119.1
C12 C17 C16 117.7(6)
C12 C17 C18 120.8(7)
C16 C17 C18 121.4(7)
C9 C18 C17 118.7(6)
C9 C18 C19 122.7(5)
C17 C18 C19 118.6(6)
C28 C19 C20 119.9(6)
C28 C19 C18 122.1(5)
C20 C19 C18 118.0(5)
C21 C20 C19 124.2(6)
C21 C20 C25 117.4(6)
C19 C20 C25 118.4(6)
C22 C21 C20 122.3(8)
C22 C21 H21 118.9
C20 C21 H21 118.9
C21 C22 C23 121.3(8)
C21 C22 H22 119.4
C23 C22 H22 119.4
C24 C23 C22 118.8(7)
C24 C23 H23 120.6
C22 C23 H23 120.6
C23 C24 C25 121.4(8)
C23 C24 H24 119.3
C25 C24 H24 119.3
C26 C25 C24 121.8(7)
C26 C25 C20 119.4(6)
C24 C25 C20 118.8(7)
C27 C26 C25 122.2(6)
C27 C26 H26 118.9
C25 C26 H26 118.9
C26 C27 C28 119.9(6)
C26 C27 H27 120.0
C28 C27 H27 120.0
C19 C28 C27 120.2(6)
C19 C28 P2 122.0(5)
C27 C28 P2 117.6(5)
C30 C29 C34 119.1(6)
C30 C29 P2 123.4(5)
C34 C29 P2 117.3(5)
C29 C30 C31 120.5(7)
C29 C30 H30 119.8
C31 C30 H30 119.8
C32 C31 C30 120.5(8)
C32 C31 H31 119.7
C30 C31 H31 119.7
C31 C32 C33 119.7(7)
C31 C32 H32 120.2
C33 C32 H32 120.2
C34 C33 C32 120.2(8)
C34 C33 H33 119.9
C32 C33 H33 119.9
C33 C34 C29 120.0(8)
C33 C34 H34 120.0
C29 C34 H34 120.0
C36 C35 C40 119.6(6)
C36 C35 P2 121.9(5)
C40 C35 P2 118.5(5)
C37 C36 C35 120.5(7)
C37 C36 H36 119.8
C35 C36 H36 119.8
C36 C37 C38 120.2(7)
C36 C37 H37 119.9
C38 C37 H37 119.9
C39 C38 C37 120.6(7)
C39 C38 H38 119.7
C37 C38 H38 119.7
C38 C39 C40 120.6(8)
C38 C39 H39 119.7
C40 C39 H39 119.7
C35 C40 C39 118.5(7)
C35 C40 H40 120.7
C39 C40 H40 120.7
C46 C41 C42 121.2(6)
C46 C41 P1 121.9(5)
C42 C41 P1 116.9(5)
C43 C42 C41 118.4(8)
C43 C42 H42 120.8
C41 C42 H42 120.8
C42 C43 C44 120.8(8)
C42 C43 H43 119.6
C44 C43 H43 119.6
C45 C44 C43 120.2(7)
C45 C44 H44 119.9
C43 C44 H44 119.9
C44 C45 C46 120.9(8)
C44 C45 H45 119.6
C46 C45 H45 119.6
C41 C46 C45 118.4(8)
C41 C46 H46 120.8
C45 C46 H46 120.8
C52 C47 C48 118.1(7)
C52 C47 P1 118.8(6)
C48 C47 P1 123.1(6)
C49 C48 C47 119.9(9)
C49 C48 H48 120.1
C47 C48 H48 120.1
C48 C49 C50 120.8(9)
C48 C49 H49 119.6
C50 C49 H49 119.6
C51 C50 C49 119.2(8)
C51 C50 H50 120.4
C49 C50 H50 120.4
C50 C51 C52 120.6(9)
C50 C51 H51 119.7
C52 C51 H51 119.7
C47 C52 C51 121.3(8)
C47 C52 H52 119.3
C51 C52 H52 119.3
Cl1 C54 Cl2 115.3(8)
Cl1 C54 H54A 108.5
Cl2 C54 H54A 108.5
Cl1 C54 H54B 108.5
Cl2 C54 H54B 108.5
H54A C54 H54B 107.5
C53B F1 C53A 26.4(10)
C53A F2 C53B 28.2(11)
S1A O1 S1B 28.2(4)
S1A O2 S1B 28.8(4)
O2 S1A O1 130.0(8)
O2 S1A O3A 102.2(10)
O1 S1A O3A 111.2(9)
O2 S1A C53A 111.5(7)
O1 S1A C53A 102.4(7)
O3A S1A C53A 93.9(9)
F2 C53A F1 115.9(12)
F2 C53A F3A 98.7(11)
F1 C53A F3A 91.7(11)
F2 C53A S1A 120.9(10)
F1 C53A S1A 115.7(9)
F3A C53A S1A 106.6(11)
O2 S1B O1 121.2(9)
O2 S1B O3B 103.4(14)
O1 S1B O3B 117.6(14)
O2 S1B C53B 106.0(9)
O1 S1B C53B 104.8(9)
O3B S1B C53B 101.7(17)
F3B C53B F2 115(2)
F3B C53B F1 106(2)
F2 C53B F1 117.3(19)
F3B C53B S1B 113.3(19)
F2 C53B S1B 102.2(16)
F1 C53B S1B 102.3(15)

loop_
_geom_bond_atom_site_label_1
_geom_bond_atom_site_label_2
_geom_bond_distance
Pd1 C1 2.124(7)
Pd1 P2 2.2633(15)
Pd1 C2 2.274(7)
Pd1 P1 2.3484(17)
Pd1 C3 2.441(7)
P1 C41 1.821(6)
P1 C47 1.831(7)
P1 C9 1.850(6)
P2 C35 1.813(6)
P2 C29 1.834(7)
P2 C28 1.839(6)
C1 C2 1.450(13)
C1 H1A 0.9900
C1 H1B 0.9900
C2 C3 1.405(14)
C2 C7 1.437(13)
C3 C4 1.369(14)
C3 H3 0.9500
C4 C5 1.331(18)
C4 H4 0.9500
C5 C6 1.411(18)
C5 H5 0.9500
C6 C7 1.328(16)
C6 H6 0.9500
C7 C8 1.459(19)
C8 H8A 0.9800
C8 H8B 0.9800
C8 H8C 0.9800
C9 C18 1.387(9)
C9 C10 1.408(9)
C10 C11 1.361(10)
C10 H10 0.9500
C11 C12 1.414(12)
C11 H11 0.9500
C12 C17 1.382(10)
C12 C13 1.415(10)
C13 C14 1.370(14)
C13 H13 0.9500
C14 C15 1.406(13)
C14 H14 0.9500
C15 C16 1.363(10)
C15 H15 0.9500
C16 C17 1.417(11)
C16 H16 0.9500
C17 C18 1.439(8)
C18 C19 1.496(9)
C19 C28 1.374(9)
C19 C20 1.437(9)
C20 C21 1.405(10)
C20 C25 1.438(10)
C21 C22 1.351(10)
C21 H21 0.9500
C22 C23 1.398(12)
C22 H22 0.9500
C23 C24 1.381(13)
C23 H23 0.9500
C24 C25 1.414(10)
C24 H24 0.9500
C25 C26 1.379(11)
C26 C27 1.358(10)
C26 H26 0.9500
C27 C28 1.430(9)
C27 H27 0.9500
C29 C30 1.379(10)
C29 C34 1.419(10)
C30 C31 1.383(11)
C30 H30 0.9500
C31 C32 1.378(14)
C31 H31 0.9500
C32 C33 1.398(15)
C32 H32 0.9500
C33 C34 1.371(12)
C33 H33 0.9500
C34 H34 0.9500
C35 C36 1.400(10)
C35 C40 1.403(10)
C36 C37 1.365(10)
C36 H36 0.9500
C37 C38 1.385(13)
C37 H37 0.9500
C38 C39 1.368(13)
C38 H38 0.9500
C39 C40 1.405(10)
C39 H39 0.9500
C40 H40 0.9500
C41 C46 1.380(10)
C41 C42 1.396(9)
C42 C43 1.376(11)
C42 H42 0.9500
C43 C44 1.383(15)
C43 H43 0.9500
C44 C45 1.355(14)
C44 H44 0.9500
C45 C46 1.397(11)
C45 H45 0.9500
C46 H46 0.9500
C47 C52 1.374(11)
C47 C48 1.396(10)
C48 C49 1.373(12)
C48 H48 0.9500
C49 C50 1.393(15)
C49 H49 0.9500
C50 C51 1.343(14)
C50 H50 0.9500
C51 C52 1.384(11)
C51 H51 0.9500
C52 H52 0.9500
Cl1 C54 1.733(18)
Cl2 C54 1.744(18)
C54 H54A 0.9900
C54 H54B 0.9900
F1 C53B 1.32(2)
F1 C53A 1.380(16)
F2 C53A 1.251(16)
F2 C53B 1.29(2)
O1 S1A 1.376(12)
O1 S1B 1.405(13)
O2 S1A 1.315(12)
O2 S1B 1.395(13)
S1A O3A 1.47(2)
S1A C53A 1.765(14)
C53A F3A 1.45(2)
S1B O3B 1.41(4)
S1B C53B 1.96(3)
C53B F3B 1.21(3)
